data_2222246
loop_
_publ_author_name
'Ward, Antony J.'
'Arrow, Gregory J.'
'Maschmeyer, Thomas'
'Masters, Anthony F.'
'Turner, Peter'
'Clegg, Jack K.'

_publ_section_title
;
 Tetraammonium diaquadiperoxidooctamolybdate(VI) tetrahydrate
;
_journal_coeditor_code BR2108
_journal_issue 7
_journal_name_full 'Acta Crystallographica Section E'
_journal_page_first i53
_journal_page_last i54
_journal_paper_doi 10.1107/S1600536809023460
_journal_volume 65
_journal_year 2009
_chemical_formula_iupac '(N H4)4 [Mo8 O24 (O 2)2 (H2 O)2], 4H2 O'
_chemical_formula_structural '4(N H4 +), H4 Mo8 O30 4-, 4(H2 O)'
_chemical_formula_sum 'H28 Mo8 N4 O34'
_chemical_formula_weight 1395.78
_chemical_name_systematic
;
Tetraammonium dihydroxydiperoxooctamolybdate(VI) tetrahydrate
;
_space_group_IT_number 14
_symmetry_cell_setting monoclinic
_symmetry_space_group_name_Hall '-P 2yn'
_symmetry_space_group_name_H-M 'P 1 21/n 1'
_atom_sites_solution_hydrogens geom
_atom_sites_solution_primary direct
_atom_sites_solution_secondary difmap
_audit_creation_method SHELXL-97
_cell_angle_alpha 90.00
_cell_angle_beta 96.991(4)
_cell_angle_gamma 90.00
_cell_formula_units_Z 2
_cell_length_a 10.405(3)
_cell_length_b 7.8706(19)
_cell_length_c 18.063(4)
_cell_measurement_reflns_used 1023
_cell_measurement_temperature 150(2)
_cell_measurement_theta_max 28.27
_cell_measurement_theta_min 2.82
_cell_volume 1468.2(6)
_computing_cell_refinement 'SAINT (Bruker, 1995)'
_computing_data_collection 'SMART (Bruker, 1995)'
_computing_data_reduction 'SAINT and XPREP (Bruker, 1995; Coppens <i>et al</i>., 1965)'
_computing_molecular_graphics
;
TEXSAN for Windows (Molecular Structure Corporation, 1998),
Xtal3.7 (Hall <i>et al</i>., 2000),
ORTEPII (Johnson, 1976) and
WinGX (Farrugia, 1999)
;
_computing_publication_material 'enCIFer (Allen <i>et al.</i>,  2004)'
_computing_structure_refinement 'SHELXL97 (Sheldrick, 2008)'
_computing_structure_solution 'SIR97 (Altomare <i>et al.</i>, 1999)'
_diffrn_ambient_temperature 150(2)
_diffrn_measured_fraction_theta_full 0.999
_diffrn_measured_fraction_theta_max 0.967
_diffrn_measurement_device_type 'Bruker SMART 1000 CCD'
_diffrn_measurement_method \w
_diffrn_radiation_monochromator graphite
_diffrn_radiation_source 'sealed tube'
_diffrn_radiation_type MoK\a
_diffrn_radiation_wavelength 0.71073
_diffrn_reflns_av_R_equivalents 0.0320
_diffrn_reflns_av_sigmaI/netI 0.0196
_diffrn_reflns_limit_h_max 13
_diffrn_reflns_limit_h_min -13
_diffrn_reflns_limit_k_max 10
_diffrn_reflns_limit_k_min -10
_diffrn_reflns_limit_l_max 24
_diffrn_reflns_limit_l_min -24
_diffrn_reflns_number 14005
_diffrn_reflns_theta_full 25.00
_diffrn_reflns_theta_max 28.32
_diffrn_reflns_theta_min 2.15
_diffrn_standards_decay_% 0.06
_diffrn_standards_number 244
_exptl_absorpt_coefficient_mu 3.433
_exptl_absorpt_correction_T_max 0.773
_exptl_absorpt_correction_T_min 0.398
_exptl_absorpt_correction_type gaussian
_exptl_absorpt_process_details '(XPREP; Bruker, 1995; Coppens <i>et al.</i>, 1965)'
_exptl_crystal_colour yellow
_exptl_crystal_density_diffrn 3.157
_exptl_crystal_density_method 'not measured'
_exptl_crystal_description blade
_exptl_crystal_F_000 1328
_exptl_crystal_size_max 0.320
_exptl_crystal_size_mid 0.185
_exptl_crystal_size_min 0.082
_refine_diff_density_max 1.015
_refine_diff_density_min -0.703
_refine_ls_extinction_method none
_refine_ls_goodness_of_fit_ref 1.164
_refine_ls_hydrogen_treatment refxyz
_refine_ls_matrix_type full
_refine_ls_number_parameters 250
_refine_ls_number_reflns 3542
_refine_ls_number_restraints 14
_refine_ls_restrained_S_all 1.163
_refine_ls_R_factor_all 0.0194
_refine_ls_R_factor_gt 0.0185
_refine_ls_shift/su_max 0.001
_refine_ls_shift/su_mean 0.000
_refine_ls_structure_factor_coef Fsqd
_refine_ls_weighting_details 'calc w=1/[\s^2^(Fo^2^)+(0.016P)^2^+2.2853P] where P=(Fo^2^+2Fc^2^)/3'
_refine_ls_weighting_scheme calc
_refine_ls_wR_factor_gt 0.0428
_refine_ls_wR_factor_ref 0.0432
_reflns_number_gt 3434
_reflns_number_total 3542
_reflns_threshold_expression I>2\s(I)
_cod_data_source_file br2108.cif
_cod_data_source_block I
_cod_depositor_comments
;
The following automatic conversions were performed:
'_exptl_absorpt_correction_type' value 'Gaussian' changed to 'gaussian'
according to '/home/saulius/struct/CIF-dictionaries/cif_core.dic'
dictionary named 'cif_core.dic' version 2.4.1 from 2010-06-29.

Automatic conversion script
Id: cif_fix_enum 1527 2010-12-29 10:47:43Z saulius 

The following automatic conversions were performed:

'_exptl_absorpt_correction_type' value 'Gaussian' changed to
'gaussian' according to
/home/saulius/struct/CIF-dictionaries/cif_core.dic dictionary named
'cif_core.dic' version 2.4.1 from 2010-06-29.

Automatic conversion script
Id: cif_fix_values 1715 2011-07-08 13:25:40Z adriana 
;
_cod_original_cell_volume 1468.3(6)
_cod_original_sg_symbol_H-M 'P 21/n'
_cod_database_code 2222246
_cod_database_fobs_code 2222246

loop_
_symmetry_equiv_pos_as_xyz
'x, y, z'
'-x+1/2, y+1/2, -z+1/2'
'-x, -y, -z'
'x-1/2, -y-1/2, z-1/2'

loop_
_atom_site_type_symbol
_atom_site_label
_atom_site_fract_x
_atom_site_fract_y
_atom_site_fract_z
_atom_site_U_iso_or_equiv
_atom_site_adp_type
_atom_site_calc_flag
_atom_site_refinement_flags
_atom_site_occupancy
_atom_site_disorder_assembly
_atom_site_disorder_group
Mo Mo1 0.578257(18) 0.03860(2) 0.654717(10) 0.00883(5) Uani d . 1 . .
Mo Mo2 0.267481(18) 0.07806(2) 0.612704(10) 0.00964(5) Uani d . 1 . .
Mo Mo3 0.153081(18) 0.16838(2) 0.442190(11) 0.00992(5) Uani d . 1 . .
Mo Mo4 0.473839(18) 0.21902(2) 0.486860(10) 0.00802(5) Uani d . 1 . .
O O1 0.75337(18) 0.1060(2) 0.69344(10) 0.0214(4) Uani d . 1 . .
O O2 0.65823(18) 0.2109(2) 0.72269(10) 0.0216(4) Uani d . 1 . .
O O3 0.54977(16) -0.1215(2) 0.71260(9) 0.0146(3) Uani d . 1 . .
O O4 0.42192(15) 0.1707(2) 0.66940(9) 0.0111(3) Uani d . 1 . .
O O5 0.59440(16) 0.2362(2) 0.56376(9) 0.0117(3) Uani d . 1 . .
O O6 0.25417(17) -0.1077(2) 0.65969(9) 0.0153(3) Uani d . 1 . .
O O7 0.15724(16) 0.2132(2) 0.64528(10) 0.0154(3) Uani d . 1 . .
O O8 0.17259(16) 0.0052(2) 0.51832(9) 0.0123(3) Uani d . 1 . .
O O9 0.32211(15) 0.2731(2) 0.52672(9) 0.0112(3) Uani d . 1 . .
O O10 0.06078(16) 0.3204(2) 0.47923(10) 0.0154(3) Uani d . 1 . .
O O11 0.05378(17) 0.0689(2) 0.37343(10) 0.0178(4) Uani d . 1 . .
O O12 0.20013(18) 0.3722(2) 0.36953(10) 0.0165(3) Uani d D 1 . .
O O13 0.32947(15) 0.0976(2) 0.41274(9) 0.0108(3) Uani d . 1 . .
O O14 0.50583(16) 0.3819(2) 0.42998(9) 0.0133(3) Uani d . 1 . .
O O15 0.55751(15) 0.02784(19) 0.43622(9) 0.0095(3) Uani d . 1 . .
O O16 0.1645(2) 0.5543(2) 0.69018(11) 0.0235(4) Uani d D 1 . .
O O17 0.89009(18) 0.3251(2) 0.61140(10) 0.0181(4) Uani d D 1 . .
N N1 0.7945(2) 0.3830(3) 0.45833(12) 0.0163(4) Uani d D 1 . .
N N2 0.4450(3) 0.5128(3) 0.72139(13) 0.0225(5) Uani d D 1 . .
H H12A 0.203(3) 0.354(5) 0.3179(7) 0.034 Uiso d D 1 . .
H H12B 0.162(3) 0.481(2) 0.372(2) 0.034 Uiso d D 1 . .
H H16B 0.128(3) 0.597(4) 0.7317(13) 0.034 Uiso d D 1 . .
H H16A 0.135(3) 0.441(2) 0.691(2) 0.034 Uiso d D 1 . .
H H17A 0.854(3) 0.267(4) 0.6492(15) 0.034 Uiso d D 1 . .
H H17B 0.9770(14) 0.290(4) 0.615(2) 0.034 Uiso d D 1 . .
H H1B 0.8775(17) 0.434(4) 0.465(2) 0.034 Uiso d D 1 . .
H H1A 0.728(2) 0.462(4) 0.463(2) 0.034 Uiso d D 1 . .
H H1C 0.797(3) 0.361(5) 0.4069(7) 0.034 Uiso d D 1 . .
H H1D 0.797(4) 0.303(4) 0.4976(14) 0.034 Uiso d D 1 . .
H H2A 0.3570(14) 0.546(5) 0.716(2) 0.034 Uiso d D 1 . .
H H2B 0.447(4) 0.405(2) 0.6981(19) 0.034 Uiso d D 1 . .
H H2C 0.468(3) 0.505(5) 0.7736(7) 0.034 Uiso d D 1 . .
H H2D 0.494(3) 0.589(4) 0.6960(18) 0.034 Uiso d D 1 . .

loop_
_atom_site_aniso_label
_atom_site_aniso_U_11
_atom_site_aniso_U_22
_atom_site_aniso_U_33
_atom_site_aniso_U_12
_atom_site_aniso_U_13
_atom_site_aniso_U_23
Mo1 0.00872(9) 0.00944(9) 0.00819(9) 0.00024(6) 0.00051(7) -0.00073(6)
Mo2 0.00888(9) 0.01032(9) 0.00991(9) -0.00013(7) 0.00191(7) -0.00078(7)
Mo3 0.00759(9) 0.01116(9) 0.01077(9) 0.00088(7) 0.00020(7) -0.00090(7)
Mo4 0.00759(9) 0.00779(9) 0.00865(9) 0.00016(6) 0.00085(7) -0.00025(6)
O1 0.0209(9) 0.0228(9) 0.0195(9) -0.0036(8) -0.0015(7) -0.0021(7)
O2 0.0199(9) 0.0253(10) 0.0186(9) -0.0046(8) -0.0013(7) -0.0022(7)
O3 0.0155(8) 0.0143(8) 0.0137(8) 0.0014(7) 0.0009(6) 0.0009(6)
O4 0.0108(7) 0.0116(7) 0.0111(7) 0.0002(6) 0.0016(6) -0.0033(6)
O5 0.0115(8) 0.0109(7) 0.0126(8) -0.0006(6) 0.0012(6) -0.0001(6)
O6 0.0167(8) 0.0146(8) 0.0148(8) -0.0021(7) 0.0030(7) -0.0002(6)
O7 0.0119(8) 0.0166(8) 0.0183(8) 0.0013(6) 0.0045(7) -0.0031(7)
O8 0.0120(7) 0.0119(7) 0.0129(8) -0.0017(6) 0.0010(6) -0.0009(6)
O9 0.0105(7) 0.0099(7) 0.0132(8) -0.0002(6) 0.0010(6) -0.0007(6)
O10 0.0108(8) 0.0181(8) 0.0177(8) 0.0022(7) 0.0029(6) -0.0019(7)
O11 0.0145(8) 0.0201(9) 0.0177(8) 0.0001(7) -0.0019(7) -0.0040(7)
O12 0.0211(9) 0.0143(8) 0.0144(8) 0.0035(7) 0.0031(7) 0.0034(7)
O13 0.0093(7) 0.0116(7) 0.0113(7) -0.0001(6) 0.0001(6) -0.0013(6)
O14 0.0144(8) 0.0123(8) 0.0129(8) 0.0003(6) 0.0005(6) 0.0008(6)
O15 0.0090(7) 0.0100(7) 0.0093(7) 0.0008(6) 0.0008(6) -0.0012(6)
O16 0.0344(11) 0.0182(9) 0.0186(9) -0.0031(8) 0.0056(8) -0.0005(7)
O17 0.0171(9) 0.0166(8) 0.0207(9) 0.0037(7) 0.0023(7) 0.0026(7)
N1 0.0146(10) 0.0173(10) 0.0166(10) -0.0010(8) -0.0004(8) -0.0002(8)
N2 0.0322(13) 0.0187(11) 0.0159(10) -0.0009(10) 0.0001(9) 0.0021(9)

loop_
_atom_type_symbol
_atom_type_description
_atom_type_scat_dispersion_real
_atom_type_scat_dispersion_imag
_atom_type_scat_source
Mo Mo -1.6832 0.6857 'International Tables Vol C Tables 4.2.6.8 and 6.1.1.4'
H H 0.0000 0.0000 'International Tables Vol C Tables 4.2.6.8 and 6.1.1.4'
O O 0.0106 0.0060 'International Tables Vol C Tables 4.2.6.8 and 6.1.1.4'
N N 0.0061 0.0033 'International Tables Vol C Tables 4.2.6.8 and 6.1.1.4'

loop_
_geom_angle_atom_site_label_1
_geom_angle_atom_site_label_2
_geom_angle_atom_site_label_3
_geom_angle_site_symmetry_1
_geom_angle_site_symmetry_3
_geom_angle
_geom_angle_publ_flag
O3 Mo1 O1 . . 102.03(8) ?
O3 Mo1 O2 . . 102.90(8) ?
O1 Mo1 O2 . . 43.38(8) ?
O3 Mo1 O13 . 3_656 96.49(8) ?
O1 Mo1 O13 . 3_656 82.20(8) ?
O2 Mo1 O13 . 3_656 124.68(8) ?
O3 Mo1 O4 . . 95.75(8) ?
O1 Mo1 O4 . . 123.99(8) ?
O2 Mo1 O4 . . 81.05(8) ?
O13 Mo1 O4 3_656 . 147.69(7) ?
O3 Mo1 O15 . 3_656 98.44(7) ?
O1 Mo1 O15 . 3_656 149.52(7) ?
O2 Mo1 O15 . 3_656 149.62(7) ?
O13 Mo1 O15 3_656 3_656 73.21(7) ?
O4 Mo1 O15 . 3_656 75.48(6) ?
O3 Mo1 O5 . . 171.45(7) ?
O1 Mo1 O5 . . 85.71(7) ?
O2 Mo1 O5 . . 85.18(7) ?
O13 Mo1 O5 3_656 . 80.85(7) ?
O4 Mo1 O5 . . 82.64(6) ?
O15 Mo1 O5 3_656 . 73.02(6) ?
O6 Mo2 O7 . . 105.20(9) ?
O6 Mo2 O4 . . 99.89(8) ?
O7 Mo2 O4 . . 97.53(8) ?
O6 Mo2 O8 . . 96.89(8) ?
O7 Mo2 O8 . . 101.14(8) ?
O4 Mo2 O8 . . 150.60(7) ?
O6 Mo2 O15 . 3_656 89.80(7) ?
O7 Mo2 O15 . 3_656 163.24(7) ?
O4 Mo2 O15 . 3_656 72.07(6) ?
O8 Mo2 O15 . 3_656 84.07(6) ?
O6 Mo2 O9 . . 161.61(7) ?
O7 Mo2 O9 . . 92.75(7) ?
O4 Mo2 O9 . . 81.31(6) ?
O8 Mo2 O9 . . 75.33(6) ?
O15 Mo2 O9 3_656 . 73.00(6) ?
O11 Mo3 O10 . . 106.56(9) ?
O11 Mo3 O8 . . 102.80(8) ?
O10 Mo3 O8 . . 101.94(8) ?
O11 Mo3 O13 . . 99.70(8) ?
O10 Mo3 O13 . . 148.24(7) ?
O8 Mo3 O13 . . 89.08(7) ?
O11 Mo3 O12 . . 93.46(8) ?
O10 Mo3 O12 . . 84.18(8) ?
O8 Mo3 O12 . . 159.99(7) ?
O13 Mo3 O12 . . 76.61(7) ?
O11 Mo3 O9 . . 168.36(7) ?
O10 Mo3 O9 . . 84.95(7) ?
O8 Mo3 O9 . . 75.90(6) ?
O13 Mo3 O9 . . 68.81(6) ?
O12 Mo3 O9 . . 85.81(6) ?
O14 Mo4 O5 . . 104.22(8) ?
O14 Mo4 O9 . . 107.38(8) ?
O5 Mo4 O9 . . 103.51(8) ?
O14 Mo4 O15 . . 99.30(7) ?
O5 Mo4 O15 . . 96.32(7) ?
O9 Mo4 O15 . . 141.30(7) ?
O14 Mo4 O13 . . 97.71(7) ?
O5 Mo4 O13 . . 156.59(7) ?
O9 Mo4 O13 . . 77.16(7) ?
O15 Mo4 O13 . . 71.81(6) ?
O14 Mo4 O15 . 3_656 175.07(7) ?
O5 Mo4 O15 . 3_656 75.11(7) ?
O9 Mo4 O15 . 3_656 77.47(6) ?
O15 Mo4 O15 . 3_656 76.00(7) ?
O13 Mo4 O15 . 3_656 82.33(6) ?
O2 O1 Mo1 . . 68.40(11) ?
O1 O2 Mo1 . . 68.21(11) ?
Mo2 O4 Mo1 . . 111.97(8) ?
Mo4 O5 Mo1 . . 114.05(8) ?
Mo3 O8 Mo2 . . 115.98(8) ?
Mo4 O9 Mo2 . . 113.49(7) ?
Mo4 O9 Mo3 . . 105.84(7) ?
Mo2 O9 Mo3 . . 88.71(6) ?
Mo3 O12 H12A . . 121(2) ?
Mo3 O12 H12B . . 121(2) ?
H12A O12 H12B . . 104(3) ?
Mo1 O13 Mo3 3_656 . 146.31(9) ?
Mo1 O13 Mo4 3_656 . 106.07(7) ?
Mo3 O13 Mo4 . . 107.61(7) ?
Mo4 O15 Mo1 . 3_656 104.76(7) ?
Mo4 O15 Mo2 . 3_656 149.38(8) ?
Mo1 O15 Mo2 3_656 3_656 95.68(6) ?
Mo4 O15 Mo4 . 3_656 104.00(7) ?
Mo1 O15 Mo4 3_656 3_656 97.11(6) ?
Mo2 O15 Mo4 3_656 3_656 95.65(6) ?
H16B O16 H16A . . 99(3) ?
H17A O17 H17B . . 105(3) ?
H1B N1 H1A . . 112(3) ?
H1B N1 H1C . . 94(3) ?
H1A N1 H1C . . 108(3) ?
H1B N1 H1D . . 104(3) ?
H1A N1 H1D . . 110(3) ?
H1C N1 H1D . . 128(3) ?
H2A N2 H2B . . 106(3) ?
H2A N2 H2C . . 104(3) ?
H2B N2 H2C . . 112(3) ?
H2A N2 H2D . . 111(3) ?
H2B N2 H2D . . 108(3) ?
H2C N2 H2D . . 116(3) ?

loop_
_geom_bond_atom_site_label_1
_geom_bond_atom_site_label_2
_geom_bond_site_symmetry_2
_geom_bond_distance
_geom_bond_publ_flag
Mo1 O3 . 1.6864(17) ?
Mo1 O1 . 1.9443(19) ?
Mo1 O2 . 1.9468(19) ?
Mo1 O13 3_656 1.9599(16) ?
Mo1 O4 . 1.9755(16) ?
Mo1 O15 3_656 2.0983(16) ?
Mo1 O5 . 2.2836(17) ?
Mo2 O6 . 1.7045(18) ?
Mo2 O7 . 1.7200(17) ?
Mo2 O4 . 1.9397(16) ?
Mo2 O8 . 1.9496(16) ?
Mo2 O15 3_656 2.2768(16) ?
Mo2 O9 . 2.3037(17) ?
Mo3 O11 . 1.7062(18) ?
Mo3 O10 . 1.7198(17) ?
Mo3 O8 . 1.8744(17) ?
Mo3 O13 . 2.0493(17) ?
Mo3 O12 . 2.1663(18) ?
Mo3 O9 . 2.3348(16) ?
Mo4 O14 . 1.7007(17) ?
Mo4 O5 . 1.7600(16) ?
Mo4 O9 . 1.8626(17) ?
Mo4 O15 . 2.0131(16) ?
Mo4 O13 . 2.1148(16) ?
Mo4 O15 3_656 2.4335(16) ?
O1 O2 . 1.438(3) ?
O12 H12A . 0.947(10) ?
O12 H12B . 0.949(10) ?
O13 Mo1 3_656 1.9599(16) ?
O15 Mo1 3_656 2.0983(16) ?
O15 Mo2 3_656 2.2768(16) ?
O15 Mo4 3_656 2.4335(16) ?
O16 H16B . 0.94(3) ?
O16 H16A . 0.943(10) ?
O17 H17A . 0.94(3) ?
O17 H17B . 0.939(10) ?
N1 H1B . 0.948(10) ?
N1 H1A . 0.94(3) ?
N1 H1C . 0.948(10) ?
N1 H1D . 0.95(3) ?
N2 H2A . 0.946(10) ?
N2 H2B . 0.945(10) ?
N2 H2C . 0.946(10) ?
N2 H2D . 0.94(3) ?

loop_
_geom_hbond_atom_site_label_D
_geom_hbond_atom_site_label_H
_geom_hbond_atom_site_label_A
_geom_hbond_site_symmetry_A
_geom_hbond_distance_DH
_geom_hbond_distance_HA
_geom_hbond_distance_DA
_geom_hbond_angle_DHA
_geom_hbond_publ_flag
O12 H12A O2 4_565 0.947(10) 1.802(15) 2.715(3) 161(3) y
O12 H12A O1 4_565 0.947(10) 2.391(16) 3.299(3) 161(3) y
O12 H12B O17 3_666 0.949(10) 1.658(12) 2.599(3) 171(4) y
O16 H16B O4 2_556 0.94(3) 2.01(3) 2.939(3) 170(3) y
O16 H16A O7 . 0.943(10) 2.00(2) 2.803(3) 142(3) y
O17 H17A O1 . 0.94(3) 1.883(16) 2.776(3) 159(3) y
O17 H17B O7 1_655 0.939(10) 1.983(12) 2.909(3) 169(3) y
N1 H1B O10 1_655 0.948(10) 2.09(3) 2.795(3) 130(3) y
N1 H1B O10 3_666 0.948(10) 2.24(3) 2.929(3) 129(3) y
N1 H1A O9 3_666 0.94(3) 2.16(2) 2.992(3) 146(3) y
N1 H1A O14 . 0.94(3) 2.40(3) 2.985(3) 120(3) y
N1 H1C O16 3_666 0.948(10) 1.96(2) 2.811(3) 148(3) y
N1 H1C O6 3_656 0.948(10) 2.36(3) 3.038(3) 128(3) y
N1 H1D O17 . 0.95(3) 2.17(3) 2.859(3) 129(3) y
N1 H1D O8 3_656 0.95(3) 2.47(3) 3.097(3) 124(3) y
N1 H1D O5 . 0.95(3) 2.60(3) 3.203(3) 122(3) y
N2 H2A O16 . 0.946(10) 2.001(14) 2.923(3) 164(3) y
N2 H2B O4 . 0.945(10) 1.927(14) 2.852(3) 165(3) y
N2 H2C O11 4_666 0.946(10) 1.999(15) 2.912(3) 162(3) y
N2 H2C O7 2_556 0.946(10) 2.65(3) 3.169(3) 115(3) y
N2 H2D O3 1_565 0.94(3) 2.36(3) 3.089(3) 134(3) y
N2 H2D O14 3_666 0.94(3) 2.29(3) 2.961(3) 128(3) y
